data_7223902
loop_
_publ_author_name
'Zhang, Guoqi'
'Tan, Jiawen'
'Phoenix, Tonya'
'Manke, David'
'Golen, James A.'
'Rheingold, Arnold L.'

_publ_section_title
;
 Amalgamating 4'-substituted 4,2':6',4''-terpyridine ligands with
 double-helical chains or ladder-like networks
;
_journal_name_full 'RSC Adv.'
_journal_paper_doi 10.1039/C5RA24044A
_journal_year 2016
_chemical_formula_sum 'C23 H15 Hg N5 S2'
_chemical_formula_weight 626.11
_chemical_name_systematic
; 
 ? 
;
_space_group_IT_number 15
_symmetry_cell_setting monoclinic
_symmetry_space_group_name_Hall '-C 2yc'
_symmetry_space_group_name_H-M 'C 1 2/c 1'
_atom_sites_solution_hydrogens geom
_atom_sites_solution_primary direct
_atom_sites_solution_secondary difmap
_audit_creation_method SHELXL-97
_audit_update_record
;
2015-12-07 deposited with the CCDC.
2016-01-14 downloaded from the CCDC.
;
_cell_angle_alpha 90.00
_cell_angle_beta 124.2599(5)
_cell_angle_gamma 90.00
_cell_formula_units_Z 8
_cell_length_a 31.4424(10)
_cell_length_b 7.9438(3)
_cell_length_c 20.5260(6)
_cell_measurement_reflns_used 9919
_cell_measurement_temperature 200(2)
_cell_measurement_theta_max 72.56
_cell_measurement_theta_min 2.60
_cell_volume 4237.3(2)
_computing_cell_refinement 'Bruker SAINT'
_computing_data_collection 'Bruker APEX2'
_computing_data_reduction 'Bruker SAINT'
_computing_molecular_graphics 'Bruker SHELXTL'
_computing_publication_material 'Bruker SHELXTL'
_computing_structure_refinement 'SHELXL-97 (Sheldrick, 2008)'
_computing_structure_solution 'SHELXS-97 (Sheldrick, 2008)'
_diffrn_ambient_temperature 200(2)
_diffrn_measured_fraction_theta_full 0.987
_diffrn_measured_fraction_theta_max 0.981
_diffrn_measurement_device_type 'Bruker CMOS detector'
_diffrn_measurement_method '\f and \w scans'
_diffrn_radiation_monochromator graphite
_diffrn_radiation_source 'fine-focus ImuS tube'
_diffrn_radiation_type CuK\a
_diffrn_radiation_wavelength 1.54178
_diffrn_reflns_av_R_equivalents 0.0416
_diffrn_reflns_av_sigmaI/netI 0.0382
_diffrn_reflns_limit_h_max 38
_diffrn_reflns_limit_h_min -38
_diffrn_reflns_limit_k_max 9
_diffrn_reflns_limit_k_min -9
_diffrn_reflns_limit_l_max 25
_diffrn_reflns_limit_l_min -22
_diffrn_reflns_number 18485
_diffrn_reflns_theta_full 68.00
_diffrn_reflns_theta_max 72.72
_diffrn_reflns_theta_min 5.21
_exptl_absorpt_coefficient_mu 15.044
_exptl_absorpt_correction_T_max 0.5200
_exptl_absorpt_correction_T_min 0.2112
_exptl_absorpt_correction_type multi-scan
_exptl_absorpt_process_details sadabs
_exptl_crystal_colour colourless
_exptl_crystal_density_diffrn 1.963
_exptl_crystal_density_method 'not measured'
_exptl_crystal_description BLOCK
_exptl_crystal_F_000 2400
_exptl_crystal_size_max 0.15
_exptl_crystal_size_mid 0.10
_exptl_crystal_size_min 0.05
_refine_diff_density_max 2.845
_refine_diff_density_min -1.661
_refine_diff_density_rms 0.174
_refine_ls_extinction_method none
_refine_ls_goodness_of_fit_ref 1.095
_refine_ls_hydrogen_treatment constr
_refine_ls_matrix_type full
_refine_ls_number_parameters 280
_refine_ls_number_reflns 4139
_refine_ls_number_restraints 6
_refine_ls_restrained_S_all 1.099
_refine_ls_R_factor_all 0.0351
_refine_ls_R_factor_gt 0.0346
_refine_ls_shift/su_max 0.018
_refine_ls_shift/su_mean 0.002
_refine_ls_structure_factor_coef Fsqd
_refine_ls_weighting_details 'calc w=1/[\s^2^(Fo^2^)+(0.0646P)^2^+8.7259P] where P=(Fo^2^+2Fc^2^)/3'
_refine_ls_weighting_scheme calc
_refine_ls_wR_factor_gt 0.0954
_refine_ls_wR_factor_ref 0.0960
_reflns_number_gt 4049
_reflns_number_total 4139
_reflns_threshold_expression >2sigma(I)
_cod_data_source_file c5ra24044a2.cif
_cod_data_source_block umd311
_cod_depositor_comments
;
The following automatic conversions were performed:
'__iucr_refine_instructions_details' tag replaced with
'_iucr_refine_instructions_details' tag.

Automatic conversion script
Id: cif_correct_tags 4268 2015-11-12 08:31:59Z antanas 

The following automatic conversions were performed:

'_symmetry_cell_setting' value 'Monoclinic' changed to 'monoclinic'
according to
/usr/data/users/saulius/crontab/automatic-downloads/rss-feeds/RSC/lib/dictionaries/cif_core.dic
dictionary named 'cif_core.dic' version 2.4.2 from 2011-04-26.

Automatic conversion script
Id: cif_fix_values 4268 2015-11-12 08:31:59Z antanas 
;
_cod_original_sg_symbol_H-M C2/c
_cod_database_code 7223902

loop_
_symmetry_equiv_pos_as_xyz
'x, y, z'
'-x, y, -z+1/2'
'x+1/2, y+1/2, z'
'-x+1/2, y+1/2, -z+1/2'
'-x, -y, -z'
'x, -y, z-1/2'
'-x+1/2, -y+1/2, -z'
'x+1/2, -y+1/2, z-1/2'

loop_
_atom_site_label
_atom_site_type_symbol
_atom_site_fract_x
_atom_site_fract_y
_atom_site_fract_z
_atom_site_U_iso_or_equiv
_atom_site_adp_type
_atom_site_occupancy
_atom_site_symmetry_multiplicity
_atom_site_calc_flag
_atom_site_refinement_flags
Hg1 Hg 0.449818(5) 0.18984(2) 0.377998(8) 0.03030(10) Uani 1 1 d .
S1 S 0.41466(4) 0.39298(13) 0.42611(7) 0.0393(2) Uani 1 1 d .
S2 S 0.47139(4) -0.10825(14) 0.41809(6) 0.0425(2) Uani 1 1 d .
N1 N 0.52413(13) 0.2909(4) 0.3945(2) 0.0290(7) Uani 1 1 d .
N2 N 0.70832(11) 0.4330(4) 0.50379(17) 0.0249(6) Uani 1 1 d .
N3 N 0.88573(13) 0.3291(4) 0.7415(2) 0.0297(7) Uani 1 1 d .
N4 N 0.37787(19) 0.1592(7) 0.4866(3) 0.0569(12) Uani 1 1 d .
N5 N 0.4512(3) -0.2509(9) 0.2793(3) 0.088(2) Uani 1 1 d U
C1 C 0.52400(14) 0.4253(5) 0.3551(2) 0.0334(8) Uani 1 1 d .
H1 H 0.4919 0.4752 0.3165 0.040 Uiso 1 1 calc R
C2 C 0.56859(14) 0.4949(5) 0.3680(2) 0.0319(8) Uani 1 1 d .
H2 H 0.5668 0.5901 0.3385 0.038 Uiso 1 1 calc R
C3 C 0.61594(13) 0.4242(4) 0.4246(2) 0.0242(7) Uani 1 1 d .
C4 C 0.61594(15) 0.2883(5) 0.4672(2) 0.0280(7) Uani 1 1 d .
H4 H 0.6475 0.2391 0.5079 0.034 Uiso 1 1 calc R
C5 C 0.56987(15) 0.2254(5) 0.4502(2) 0.0306(8) Uani 1 1 d .
H5 H 0.5706 0.1312 0.4793 0.037 Uiso 1 1 calc R
C6 C 0.66508(12) 0.4833(4) 0.4367(2) 0.0239(6) Uani 1 1 d .
C7 C 0.66508(14) 0.5776(5) 0.3796(2) 0.0263(7) Uani 1 1 d .
H7 H 0.6336 0.6155 0.3341 0.032 Uiso 1 1 calc R
C8 C 0.71189(14) 0.6161(4) 0.3897(2) 0.0255(7) Uani 1 1 d .
C9 C 0.75671(13) 0.5626(5) 0.4594(2) 0.0259(7) Uani 1 1 d .
H9 H 0.7894 0.5858 0.4688 0.031 Uiso 1 1 calc R
C10 C 0.75348(13) 0.4751(4) 0.5153(2) 0.0235(6) Uani 1 1 d .
C11 C 0.79988(13) 0.4227(4) 0.5927(2) 0.0245(7) Uani 1 1 d .
C12 C 0.85006(14) 0.4666(5) 0.6171(2) 0.0283(7) Uani 1 1 d .
H12 H 0.8558 0.5306 0.5837 0.034 Uiso 1 1 calc R
C13 C 0.89095(14) 0.4154(5) 0.6904(2) 0.0300(8) Uani 1 1 d .
H13 H 0.9247 0.4431 0.7055 0.036 Uiso 1 1 calc R
C14 C 0.83775(16) 0.2886(5) 0.7187(3) 0.0313(8) Uani 1 1 d .
H14A H 0.8333 0.2273 0.7541 0.038 Uiso 1 1 calc R
C15 C 0.79476(15) 0.3318(5) 0.6462(2) 0.0285(8) Uani 1 1 d .
H15 H 0.7616 0.2998 0.6325 0.034 Uiso 1 1 calc R
C16 C 0.71295(15) 0.7076(4) 0.3278(2) 0.0258(7) Uani 1 1 d .
C17 C 0.75600(17) 0.8003(4) 0.3456(3) 0.0317(8) Uani 1 1 d .
H17 H 0.7855 0.8028 0.3983 0.038 Uiso 1 1 calc R
C18 C 0.75653(17) 0.8888(5) 0.2878(3) 0.0385(9) Uani 1 1 d .
H18 H 0.7863 0.9507 0.3013 0.046 Uiso 1 1 calc R
C19 C 0.71392(19) 0.8875(6) 0.2106(3) 0.0414(10) Uani 1 1 d .
H19 H 0.7141 0.9494 0.1711 0.050 Uiso 1 1 calc R
C20 C 0.6709(2) 0.7947(6) 0.1914(3) 0.0404(10) Uani 1 1 d .
H20 H 0.6417 0.7915 0.1384 0.048 Uiso 1 1 calc R
C21 C 0.67048(17) 0.7065(5) 0.2494(3) 0.0350(9) Uani 1 1 d .
H21 H 0.6407 0.6442 0.2356 0.042 Uiso 1 1 calc R
C22 C 0.39319(16) 0.2510(6) 0.4616(3) 0.0393(9) Uani 1 1 d .
C23 C 0.4602(3) -0.1890(6) 0.3367(4) 0.0556(15) Uani 1 1 d .

loop_
_atom_site_aniso_label
_atom_site_aniso_U_11
_atom_site_aniso_U_22
_atom_site_aniso_U_33
_atom_site_aniso_U_23
_atom_site_aniso_U_13
_atom_site_aniso_U_12
Hg1 0.01840(13) 0.04417(15) 0.02657(14) -0.00177(5) 0.01159(10) -0.00043(5)
S1 0.0415(5) 0.0400(5) 0.0434(6) 0.0004(4) 0.0281(5) 0.0044(4)
S2 0.0398(6) 0.0422(5) 0.0347(5) 0.0056(4) 0.0144(4) 0.0013(4)
N1 0.0183(15) 0.0398(17) 0.0282(16) 0.0014(12) 0.0125(14) 0.0013(11)
N2 0.0185(13) 0.0315(14) 0.0229(14) -0.0023(11) 0.0105(12) -0.0011(11)
N3 0.0190(16) 0.0427(18) 0.0248(16) -0.0032(12) 0.0107(13) 0.0003(11)
N4 0.045(2) 0.075(3) 0.067(3) 0.021(2) 0.042(3) 0.013(2)
N5 0.096(4) 0.085(4) 0.052(3) -0.014(3) 0.023(3) 0.041(3)
C1 0.0195(17) 0.043(2) 0.0325(19) 0.0102(16) 0.0114(15) 0.0047(14)
C2 0.0236(17) 0.0390(19) 0.0305(18) 0.0083(15) 0.0137(15) 0.0021(14)
C3 0.0193(16) 0.0326(17) 0.0211(15) -0.0006(13) 0.0117(13) -0.0003(12)
C4 0.0212(18) 0.0374(18) 0.0246(18) 0.0049(13) 0.0124(15) 0.0048(13)
C5 0.0248(18) 0.0394(18) 0.0284(19) 0.0078(15) 0.0154(16) 0.0045(15)
C6 0.0167(15) 0.0289(16) 0.0238(16) -0.0036(13) 0.0101(13) -0.0003(12)
C7 0.0187(16) 0.0325(17) 0.0245(17) -0.0006(13) 0.0101(14) 0.0000(13)
C8 0.0251(17) 0.0276(17) 0.0259(17) -0.0039(13) 0.0156(14) -0.0018(13)
C9 0.0173(15) 0.0337(17) 0.0260(17) -0.0045(13) 0.0118(14) -0.0039(12)
C10 0.0182(15) 0.0267(16) 0.0227(16) -0.0063(12) 0.0097(13) -0.0017(12)
C11 0.0191(16) 0.0292(16) 0.0222(17) -0.0047(12) 0.0099(14) -0.0013(12)
C12 0.0210(16) 0.0415(19) 0.0230(16) -0.0019(14) 0.0127(14) -0.0026(14)
C13 0.0175(16) 0.046(2) 0.0257(18) -0.0047(15) 0.0119(14) -0.0019(14)
C14 0.025(2) 0.0390(19) 0.028(2) 0.0005(15) 0.0142(17) -0.0018(14)
C15 0.0187(17) 0.0361(19) 0.0291(19) -0.0015(14) 0.0125(16) -0.0025(13)
C16 0.0248(18) 0.0293(17) 0.0278(19) -0.0026(13) 0.0174(16) 0.0006(12)
C17 0.029(2) 0.0334(19) 0.036(2) -0.0023(14) 0.0208(19) -0.0004(13)
C18 0.041(2) 0.036(2) 0.053(3) 0.0004(17) 0.035(2) -0.0024(16)
C19 0.053(3) 0.042(2) 0.048(2) 0.0098(18) 0.040(2) 0.0060(19)
C20 0.038(2) 0.052(3) 0.034(2) 0.0092(17) 0.023(2) 0.0064(17)
C21 0.027(2) 0.049(2) 0.030(2) 0.0012(15) 0.0166(18) -0.0011(15)
C22 0.029(2) 0.054(3) 0.039(2) 0.003(2) 0.0206(19) 0.0107(19)
C23 0.053(3) 0.048(3) 0.043(3) -0.0003(19) 0.013(3) 0.018(2)

loop_
_atom_type_symbol
_atom_type_description
_atom_type_scat_dispersion_real
_atom_type_scat_dispersion_imag
_atom_type_scat_source
C C 0.0181 0.0091 'International Tables Vol C Tables 4.2.6.8 and 6.1.1.4'
H H 0.0000 0.0000 'International Tables Vol C Tables 4.2.6.8 and 6.1.1.4'
N N 0.0311 0.0180 'International Tables Vol C Tables 4.2.6.8 and 6.1.1.4'
S S 0.3331 0.5567 'International Tables Vol C Tables 4.2.6.8 and 6.1.1.4'
Hg Hg -4.2923 7.6849 'International Tables Vol C Tables 4.2.6.8 and 6.1.1.4'

loop_
_geom_angle_atom_site_label_1
_geom_angle_atom_site_label_2
_geom_angle_atom_site_label_3
_geom_angle
_geom_angle_site_symmetry_1
_geom_angle_site_symmetry_3
N1 Hg1 N3 108.25(12) . 8_455
N1 Hg1 S1 111.11(9) . .
N3 Hg1 S1 104.03(9) 8_455 .
N1 Hg1 S2 102.64(8) . .
N3 Hg1 S2 102.99(8) 8_455 .
S1 Hg1 S2 126.63(4) . .
C22 S1 Hg1 96.62(16) . .
C23 S2 Hg1 100.11(18) . .
C1 N1 C5 117.5(3) . .
C1 N1 Hg1 122.0(3) . .
C5 N1 Hg1 120.1(3) . .
C6 N2 C10 117.8(3) . .
C13 N3 C14 117.3(3) . .
C13 N3 Hg1 124.3(3) . 8_556
C14 N3 Hg1 116.1(3) . 8_556
N1 C1 C2 122.9(4) . .
N1 C1 H1 118.5 . .
C2 C1 H1 118.5 . .
C1 C2 C3 119.4(3) . .
C1 C2 H2 120.3 . .
C3 C2 H2 120.3 . .
C4 C3 C2 117.4(3) . .
C4 C3 C6 120.4(3) . .
C2 C3 C6 122.1(3) . .
C5 C4 C3 119.6(3) . .
C5 C4 H4 120.2 . .
C3 C4 H4 120.2 . .
N1 C5 C4 123.1(4) . .
N1 C5 H5 118.5 . .
C4 C5 H5 118.5 . .
N2 C6 C7 123.1(3) . .
N2 C6 C3 115.6(3) . .
C7 C6 C3 121.3(3) . .
C6 C7 C8 119.5(3) . .
C6 C7 H7 120.3 . .
C8 C7 H7 120.3 . .
C9 C8 C7 117.1(3) . .
C9 C8 C16 122.2(3) . .
C7 C8 C16 120.7(3) . .
C10 C9 C8 119.8(3) . .
C10 C9 H9 120.1 . .
C8 C9 H9 120.1 . .
N2 C10 C9 122.6(3) . .
N2 C10 C11 114.9(3) . .
C9 C10 C11 122.4(3) . .
C15 C11 C12 116.8(3) . .
C15 C11 C10 120.4(3) . .
C12 C11 C10 122.7(3) . .
C13 C12 C11 119.1(3) . .
C13 C12 H12 120.5 . .
C11 C12 H12 120.5 . .
N3 C13 C12 123.7(3) . .
N3 C13 H13 118.1 . .
C12 C13 H13 118.1 . .
N3 C14 C15 123.0(4) . .
N3 C14 H14A 118.5 . .
C15 C14 H14A 118.5 . .
C14 C15 C11 120.1(4) . .
C14 C15 H15 120.0 . .
C11 C15 H15 120.0 . .
C21 C16 C17 117.5(4) . .
C21 C16 C8 121.1(4) . .
C17 C16 C8 121.4(4) . .
C18 C17 C16 121.3(4) . .
C18 C17 H17 119.3 . .
C16 C17 H17 119.3 . .
C19 C18 C17 120.4(4) . .
C19 C18 H18 119.8 . .
C17 C18 H18 119.8 . .
C18 C19 C20 119.3(4) . .
C18 C19 H19 120.4 . .
C20 C19 H19 120.4 . .
C21 C20 C19 120.1(5) . .
C21 C20 H20 119.9 . .
C19 C20 H20 119.9 . .
C20 C21 C16 121.4(4) . .
C20 C21 H21 119.3 . .
C16 C21 H21 119.3 . .
N4 C22 S1 177.4(5) . .
N5 C23 S2 177.4(8) . .

loop_
_geom_bond_atom_site_label_1
_geom_bond_atom_site_label_2
_geom_bond_distance
_geom_bond_site_symmetry_2
Hg1 N1 2.308(3) .
Hg1 N3 2.362(3) 8_455
Hg1 S1 2.4556(10) .
Hg1 S2 2.4730(11) .
S1 C22 1.678(5) .
S2 C23 1.632(6) .
N1 C1 1.338(5) .
N1 C5 1.340(5) .
N2 C6 1.341(5) .
N2 C10 1.344(5) .
N3 C13 1.337(5) .
N3 C14 1.343(5) .
N3 Hg1 2.362(3) 8_556
N4 C22 1.142(7) .
N5 C23 1.156(9) .
C1 C2 1.387(5) .
C1 H1 0.9500 .
C2 C3 1.391(5) .
C2 H2 0.9500 .
C3 C4 1.390(5) .
C3 C6 1.496(5) .
C4 C5 1.378(6) .
C4 H4 0.9500 .
C5 H5 0.9500 .
C6 C7 1.391(5) .
C7 C8 1.400(5) .
C7 H7 0.9500 .
C8 C9 1.395(5) .
C8 C16 1.479(5) .
C9 C10 1.392(5) .
C9 H9 0.9500 .
C10 C11 1.489(5) .
C11 C15 1.397(5) .
C11 C12 1.404(5) .
C12 C13 1.380(5) .
C12 H12 0.9500 .
C13 H13 0.9500 .
C14 C15 1.376(6) .
C14 H14A 0.9500 .
C15 H15 0.9500 .
C16 C21 1.397(6) .
C16 C17 1.397(6) .
C17 C18 1.387(6) .
C17 H17 0.9500 .
C18 C19 1.384(7) .
C18 H18 0.9500 .
C19 C20 1.389(7) .
C19 H19 0.9500 .
C20 C21 1.389(6) .
C20 H20 0.9500 .
C21 H21 0.9500 .

loop_
_geom_torsion_atom_site_label_1
_geom_torsion_atom_site_label_2
_geom_torsion_atom_site_label_3
_geom_torsion_atom_site_label_4
_geom_torsion
_geom_torsion_site_symmetry_1
N1 Hg1 S1 C22 -144.08(18) .
N3 Hg1 S1 C22 99.65(18) 8_455
S2 Hg1 S1 C22 -18.67(17) .
N1 Hg1 S2 C23 -81.9(3) .
N3 Hg1 S2 C23 30.5(3) 8_455
S1 Hg1 S2 C23 149.3(3) .
N3 Hg1 N1 C1 47.6(3) 8_455
S1 Hg1 N1 C1 -66.0(3) .
S2 Hg1 N1 C1 156.1(3) .
N3 Hg1 N1 C5 -139.0(3) 8_455
S1 Hg1 N1 C5 107.4(3) .
S2 Hg1 N1 C5 -30.5(3) .
C5 N1 C1 C2 1.9(6) .
Hg1 N1 C1 C2 175.5(3) .
N1 C1 C2 C3 -0.4(6) .
C1 C2 C3 C4 -1.9(6) .
C1 C2 C3 C6 174.6(4) .
C2 C3 C4 C5 2.6(6) .
C6 C3 C4 C5 -173.9(3) .
C1 N1 C5 C4 -1.1(6) .
Hg1 N1 C5 C4 -174.8(3) .
C3 C4 C5 N1 -1.2(6) .
C10 N2 C6 C7 -0.7(5) .
C10 N2 C6 C3 176.4(3) .
C4 C3 C6 N2 -18.5(5) .
C2 C3 C6 N2 165.1(3) .
C4 C3 C6 C7 158.6(4) .
C2 C3 C6 C7 -17.7(5) .
N2 C6 C7 C8 3.2(5) .
C3 C6 C7 C8 -173.7(3) .
C6 C7 C8 C9 -2.7(5) .
C6 C7 C8 C16 176.4(3) .
C7 C8 C9 C10 -0.1(5) .
C16 C8 C9 C10 -179.2(3) .
C6 N2 C10 C9 -2.3(5) .
C6 N2 C10 C11 177.1(3) .
C8 C9 C10 N2 2.7(5) .
C8 C9 C10 C11 -176.6(3) .
N2 C10 C11 C15 2.0(5) .
C9 C10 C11 C15 -178.6(3) .
N2 C10 C11 C12 -175.3(3) .
C9 C10 C11 C12 4.1(5) .
C15 C11 C12 C13 1.5(5) .
C10 C11 C12 C13 178.9(3) .
C14 N3 C13 C12 1.1(6) .
Hg1 N3 C13 C12 -160.7(3) 8_556
C11 C12 C13 N3 -1.9(6) .
C13 N3 C14 C15 0.0(6) .
Hg1 N3 C14 C15 163.4(3) 8_556
N3 C14 C15 C11 -0.3(6) .
C12 C11 C15 C14 -0.4(5) .
C10 C11 C15 C14 -177.9(3) .
C9 C8 C16 C21 156.3(4) .
C7 C8 C16 C21 -22.8(5) .
C9 C8 C16 C17 -24.7(5) .
C7 C8 C16 C17 156.2(4) .
C21 C16 C17 C18 0.4(6) .
C8 C16 C17 C18 -178.7(3) .
C16 C17 C18 C19 0.2(6) .
C17 C18 C19 C20 -0.9(6) .
C18 C19 C20 C21 1.0(7) .
C19 C20 C21 C16 -0.5(7) .
C17 C16 C21 C20 -0.2(6) .
C8 C16 C21 C20 178.8(4) .
Hg1 S1 C22 N4 -179(100) .
Hg1 S2 C23 N5 -130(14) .
